data_2104913
loop_
_publ_author_name
'Siegler, Maxime A.'
'Parkin, Sean'
'Angel, Ross J.'
'Brock, Carolyn Pratt'

_publ_section_title
;
 Detailed study of the phase transition in
 [Ni(H~2~O)~6~](NO~3~)~2~&#x00B7;(15-crown-5)&#x00B7;H~2~O and analysis
 in terms of mean-field theory
;
_journal_issue 2
_journal_name_full 'Acta Crystallographica Section B'
_journal_page_first 130
_journal_page_last 143
_journal_paper_doi 10.1107/S010876811100526X
_journal_volume 67
_journal_year 2011
_chemical_formula_moiety 'C10 H20 O5, H12 Ni O6 2+, 2(N O3 1-), H2 O'
_chemical_formula_sum 'C10 H34 N2 Ni O18'
_chemical_formula_weight 529.10
_chemical_name_systematic 'hexaaquanickel(II) nitrate (15-crown-5) monohydrate'
_space_group_IT_number 4
_symmetry_cell_setting monoclinic
_symmetry_Int_Tables_number 4
_symmetry_space_group_name_Hall 'P 2yb (1/2*x,y,-1/2*x+z)'
_symmetry_space_group_name_H-M 'B 1 21 1'
_atom_sites_solution_hydrogens geom
_atom_sites_solution_primary direct
_atom_sites_solution_secondary difmap
_audit_creation_method SHELXL-97
_cell_angle_alpha 90.
_cell_angle_beta 106.41(1)
_cell_angle_gamma 90.
_cell_formula_units_Z 8
_cell_length_a 16.188(2)
_cell_length_b 16.526(2)
_cell_length_c 17.876(2)
_cell_measurement_reflns_used 5444
_cell_measurement_temperature 100(2)
_cell_measurement_theta_max 27.48
_cell_measurement_theta_min 1.00
_cell_volume 4587.4(10)
_computing_cell_refinement 'SCALEPACK (Otwinowski & Minor, 2006)'
_computing_data_collection 'COLLECT (Nonius, 2000)'
_computing_data_reduction 'DENZO-SMN (Otwinowski & Minor, 2006)'
_computing_molecular_graphics 'Mercury (Macrae et al., 2008)'
_computing_publication_material
;
SHELXL-97 (Sheldrick, 2008) and local procedures
;
_computing_structure_refinement 'SHELXL-97 (Sheldrick, 2008)'
_computing_structure_solution 'SHELXS-97 (Sheldrick, 2008)'
_diffrn_ambient_temperature 100(2)
_diffrn_detector_area_resol_mean 18
_diffrn_measured_fraction_theta_full 0.999
_diffrn_measured_fraction_theta_max 0.999
_diffrn_measurement_device_type 'Nonius KappaCCD diffractometer'
_diffrn_measurement_method '\w scans at fixed \c = 55\%'
_diffrn_radiation_monochromator graphite
_diffrn_radiation_source 'fine-focus sealed tube'
_diffrn_radiation_type MoK\a
_diffrn_radiation_wavelength 0.71073
_diffrn_reflns_av_R_equivalents 0.068
_diffrn_reflns_av_sigmaI/netI 0.0794
_diffrn_reflns_limit_h_max 21
_diffrn_reflns_limit_h_min -20
_diffrn_reflns_limit_k_max 21
_diffrn_reflns_limit_k_min -21
_diffrn_reflns_limit_l_max 23
_diffrn_reflns_limit_l_min -23
_diffrn_reflns_number 33088
_diffrn_reflns_theta_full 27.48
_diffrn_reflns_theta_max 27.48
_diffrn_reflns_theta_min 1.50
_diffrn_standards_decay_% <2
_exptl_absorpt_coefficient_mu 0.930
_exptl_absorpt_correction_T_max 0.8731
_exptl_absorpt_correction_T_min 0.7368
_exptl_absorpt_correction_type multi-scan
_exptl_absorpt_process_details 'Scalepack (Otwinowski & Minor, 2006)'
_exptl_crystal_colour 'pale green'
_exptl_crystal_density_diffrn 1.532
_exptl_crystal_density_method 'not measured'
_exptl_crystal_description parallelepiped
_exptl_crystal_F_000 2240
_exptl_crystal_size_max 0.35
_exptl_crystal_size_mid 0.15
_exptl_crystal_size_min 0.15
_refine_diff_density_max 0.876
_refine_diff_density_min -0.517
_refine_diff_density_rms 0.076
_refine_ls_abs_structure_details 'Flack H D (1983), Acta Cryst. A39, 876-881'
_refine_ls_abs_structure_Flack 0.075(9)
_refine_ls_extinction_coef 0.00008(5)
_refine_ls_extinction_expression Fc^*^=kFc[1+0.001xFc^2^\l^3^/sin(2\q)]^-1/4^
_refine_ls_extinction_method SHELXL
_refine_ls_goodness_of_fit_ref 1.000
_refine_ls_hydrogen_treatment mixed
_refine_ls_matrix_type full
_refine_ls_number_parameters 648
_refine_ls_number_reflns 10508
_refine_ls_number_restraints 43
_refine_ls_restrained_S_all 0.999
_refine_ls_R_factor_all 0.0904
_refine_ls_R_factor_gt 0.0415
_refine_ls_shift/su_max 0.001
_refine_ls_shift/su_mean 0.000
_refine_ls_structure_factor_coef Fsqd
_refine_ls_weighting_details 'calc w=1/[\s^2^(Fo^2^)+(0.0372P)^2^+0.0000P] where P=(Fo^2^+2Fc^2^)/3'
_refine_ls_weighting_scheme calc
_refine_ls_wR_factor_gt 0.0791
_refine_ls_wR_factor_ref 0.0923
_reflns_number_gt 6813
_reflns_number_total 10508
_reflns_threshold_expression >2sigma(I)
_cod_data_source_file hw5014.cif
_cod_data_source_block 100K_H
_cod_original_cell_volume 4587.4(9)
_cod_original_sg_symbol_H-M 'B 21'
_cod_database_code 2104913

loop_
_symmetry_equiv_pos_as_xyz
'x, y, z'
'-x, y+1/2, -z'
'x+1/2, y, z+1/2'
'-x+1/2, y+1/2, -z+1/2'

loop_
_atom_site_label
_atom_site_type_symbol
_atom_site_fract_x
_atom_site_fract_y
_atom_site_fract_z
_atom_site_U_iso_or_equiv
_atom_site_adp_type
_atom_site_occupancy
_atom_site_symmetry_multiplicity
_atom_site_calc_flag
_atom_site_refinement_flags
_atom_site_disorder_assembly
_atom_site_disorder_group
C1_1 C 0.0445(3) 0.1841(2) 0.05056(19) 0.0308(10) Uani 1 1 d . . .
H1A_1 H 0.0054 0.1417 0.0212 0.037 Uiso 1 1 calc R . .
H1B_1 H 0.1042 0.1698 0.0518 0.037 Uiso 1 1 calc R . .
C2_1 C 0.0207(2) 0.2652(2) 0.0119(2) 0.0254(10) Uani 1 1 d . . .
H2A_1 H 0.0071 0.2591 -0.0454 0.030 Uiso 1 1 calc R . .
H2B_1 H -0.0312 0.2865 0.0242 0.030 Uiso 1 1 calc R . .
C3_1 C 0.0688(2) 0.4034(2) 0.02042(19) 0.0277(9) Uani 1 1 d . . .
H3A_1 H 0.0292 0.4068 -0.0330 0.033 Uiso 1 1 calc R . .
H3B_1 H 0.1217 0.4339 0.0212 0.033 Uiso 1 1 calc R . .
C4_1 C 0.0268(2) 0.4419(2) 0.0765(2) 0.0278(9) Uani 1 1 d . . .
H4A_1 H 0.0140 0.4995 0.0628 0.033 Uiso 1 1 calc R . .
H4B_1 H -0.0281 0.4140 0.0741 0.033 Uiso 1 1 calc R . .
C5_1 C 0.0531(3) 0.4771(2) 0.2092(2) 0.0251(10) Uani 1 1 d . . .
H5A_1 H -0.0090 0.4657 0.2004 0.030 Uiso 1 1 calc R . .
H5B_1 H 0.0603 0.5362 0.2044 0.030 Uiso 1 1 calc R . .
C6_1 C 0.1024(2) 0.4495(2) 0.2887(2) 0.0246(9) Uani 1 1 d . . .
H6A_1 H 0.1650 0.4509 0.2942 0.029 Uiso 1 1 calc R . .
H6B_1 H 0.0906 0.4855 0.3288 0.029 Uiso 1 1 calc R . .
C7_1 C 0.1340(2) 0.3253(2) 0.36079(19) 0.0226(10) Uani 1 1 d . . .
H7A_1 H 0.1326 0.3480 0.4117 0.027 Uiso 1 1 calc R . .
H7B_1 H 0.1934 0.3301 0.3565 0.027 Uiso 1 1 calc R . .
C8_1 C 0.1070(2) 0.2380(2) 0.35520(19) 0.0245(9) Uani 1 1 d . . .
H8A_1 H 0.1422 0.2077 0.4009 0.029 Uiso 1 1 calc R . .
H8B_1 H 0.0457 0.2336 0.3544 0.029 Uiso 1 1 calc R . .
C9_1 C 0.0659(3) 0.1364(2) 0.2565(2) 0.0277(10) Uani 1 1 d . . .
H9A_1 H 0.0056 0.1476 0.2559 0.033 Uiso 1 1 calc R . .
H9B_1 H 0.0867 0.0889 0.2903 0.033 Uiso 1 1 calc R . .
C10_1 C 0.0711(3) 0.1202(2) 0.1748(2) 0.0295(10) Uani 1 1 d . . .
H10A_1 H 0.1317 0.1109 0.1753 0.035 Uiso 1 1 calc R . .
H10B_1 H 0.0372 0.0714 0.1532 0.035 Uiso 1 1 calc R . .
O1_1 O 0.03710(15) 0.18973(14) 0.12788(12) 0.0224(6) Uani 1 1 d . . .
O2_1 O 0.09059(15) 0.32051(15) 0.03887(13) 0.0245(6) Uani 1 1 d . . .
O3_1 O 0.08405(15) 0.43562(14) 0.15275(13) 0.0223(6) Uani 1 1 d . . .
O4_1 O 0.07599(15) 0.36817(14) 0.29901(12) 0.0214(6) Uani 1 1 d . . .
O5_1 O 0.11886(15) 0.20504(14) 0.28491(13) 0.0210(6) Uani 1 1 d . . .
Ni1_1 Ni 0.32527(3) 0.30123(3) 0.19873(2) 0.01308(12) Uani 1 1 d . . .
O6_1 O 0.20274(13) 0.30516(16) 0.20920(13) 0.0182(5) Uani 1 1 d D . .
H6C_1 H 0.1652(15) 0.3399(13) 0.1896(18) 0.027 Uiso 1 1 d D . .
H6D_1 H 0.1760(17) 0.2700(13) 0.2268(18) 0.027 Uiso 1 1 d D . .
O7_1 O 0.44478(14) 0.30951(15) 0.18266(12) 0.0147(5) Uani 1 1 d D . .
H7C_1 H 0.4847(14) 0.3200(17) 0.2224(11) 0.022 Uiso 1 1 d D . .
H7D_1 H 0.4667(17) 0.2757(15) 0.1587(14) 0.022 Uiso 1 1 d D . .
O8_1 O 0.27348(16) 0.32589(14) 0.08289(13) 0.0191(6) Uani 1 1 d D . .
H8C_1 H 0.2204(7) 0.3226(19) 0.0658(18) 0.029 Uiso 1 1 d D . .
H8D_1 H 0.2877(17) 0.3620(16) 0.0561(16) 0.029 Uiso 1 1 d D . .
O9_1 O 0.34162(15) 0.42170(13) 0.23156(12) 0.0177(5) Uani 1 1 d D . .
H9C_1 H 0.3102(18) 0.4482(18) 0.1945(10) 0.027 Uiso 1 1 d D . .
H9D_1 H 0.329(2) 0.4389(19) 0.2709(9) 0.027 Uiso 1 1 d D . .
O10_1 O 0.37388(16) 0.26906(14) 0.31405(12) 0.0183(6) Uani 1 1 d D . .
H10C_1 H 0.371(2) 0.3033(12) 0.3482(14) 0.027 Uiso 1 1 d D . .
H10D_1 H 0.359(2) 0.2255(9) 0.3314(16) 0.027 Uiso 1 1 d D . .
O11_1 O 0.32082(17) 0.18060(13) 0.17174(13) 0.0207(6) Uani 1 1 d D . .
H11C_1 H 0.305(2) 0.1510(17) 0.2027(13) 0.031 Uiso 1 1 d D . .
H11D_1 H 0.299(2) 0.1597(18) 0.1278(8) 0.031 Uiso 1 1 d D . .
N1_1 N 0.32480(18) 0.43341(18) 0.43281(16) 0.0186(7) Uani 1 1 d . . .
O12_1 O 0.35040(16) 0.36251(15) 0.43315(13) 0.0259(6) Uani 1 1 d . . .
O13_1 O 0.30135(16) 0.45898(14) 0.48997(13) 0.0256(6) Uani 1 1 d . . .
O14_1 O 0.32066(19) 0.47883(15) 0.37627(14) 0.0307(7) Uani 1 1 d . . .
N2_1 N 0.2827(2) 0.08059(17) 0.34619(16) 0.0219(7) Uani 1 1 d . . .
O15_1 O 0.27161(15) 0.07613(13) 0.27425(12) 0.0212(6) Uani 1 1 d . . .
O16_1 O 0.24559(17) 0.03177(14) 0.37874(13) 0.0276(6) Uani 1 1 d . . .
O17_1 O 0.3311(2) 0.13335(16) 0.38571(15) 0.0371(8) Uani 1 1 d . . .
O18_1 O 0.2556(5) 0.1252(3) 0.0243(3) 0.0339(15) Uani 0.784(13) 1 d PD A 1
O18'_1 O 0.3006(15) 0.1038(11) 0.0391(10) 0.0339(15) Uani 0.216(13) 1 d P A 2
H18C_1 H 0.295(2) 0.126(2) 0.002(2) 0.051 Uiso 1 1 d D . .
H18D_1 H 0.244(3) 0.0757(9) 0.025(2) 0.051 Uiso 1 1 d D . .
C1_2 C 0.5308(2) 0.2279(2) 0.02287(19) 0.0247(9) Uani 1 1 d . . .
H1A_2 H 0.4864 0.1962 -0.0154 0.030 Uiso 1 1 calc R . .
H1B_2 H 0.5881 0.2124 0.0179 0.030 Uiso 1 1 calc R . .
C2_2 C 0.5158(2) 0.3168(2) 0.00765(19) 0.0227(9) Uani 1 1 d . . .
H2A_2 H 0.4994 0.3271 -0.0492 0.027 Uiso 1 1 calc R . .
H2B_2 H 0.4681 0.3352 0.0280 0.027 Uiso 1 1 calc R . .
C3_2 C 0.5785(2) 0.4462(2) 0.0464(2) 0.0292(10) Uani 1 1 d . . .
H3A_2 H 0.5381 0.4634 -0.0037 0.035 Uiso 1 1 calc R . .
H3B_2 H 0.6339 0.4746 0.0525 0.035 Uiso 1 1 calc R . .
C4_2 C 0.5419(2) 0.4695(2) 0.1131(2) 0.0244(9) Uani 1 1 d . . .
H4A_2 H 0.5368 0.5291 0.1156 0.029 Uiso 1 1 calc R . .
H4B_2 H 0.4840 0.4456 0.1049 0.029 Uiso 1 1 calc R . .
C5_2 C 0.5762(2) 0.4683(2) 0.2506(2) 0.0233(9) Uani 1 1 d . . .
H5A_2 H 0.5132 0.4639 0.2420 0.028 Uiso 1 1 calc R . .
H5B_2 H 0.5927 0.5259 0.2603 0.028 Uiso 1 1 calc R . .
C6_2 C 0.6221(2) 0.4185(2) 0.31905(19) 0.0236(9) Uani 1 1 d . . .
H6A_2 H 0.6834 0.4121 0.3204 0.028 Uiso 1 1 calc R . .
H6B_2 H 0.6197 0.4452 0.3679 0.028 Uiso 1 1 calc R . .
C7_2 C 0.6297(2) 0.2787(2) 0.36041(18) 0.0253(10) Uani 1 1 d . . .
H7A_2 H 0.6291 0.2866 0.4151 0.030 Uiso 1 1 calc R . .
H7B_2 H 0.6903 0.2799 0.3587 0.030 Uiso 1 1 calc R . .
C8_2 C 0.5894(3) 0.1993(2) 0.33057(19) 0.0273(9) Uani 1 1 d . . .
H8A_2 H 0.6153 0.1552 0.3672 0.033 Uiso 1 1 calc R . .
H8B_2 H 0.5267 0.2007 0.3245 0.033 Uiso 1 1 calc R . .
C9_2 C 0.5521(2) 0.1245(2) 0.20938(19) 0.0217(9) Uani 1 1 d . . .
H9A_2 H 0.4914 0.1310 0.2098 0.026 Uiso 1 1 calc R . .
H9B_2 H 0.5722 0.0701 0.2299 0.026 Uiso 1 1 calc R . .
C10_2 C 0.5593(3) 0.1338(2) 0.1277(2) 0.0241(9) Uani 1 1 d . . .
H10A_2 H 0.6202 0.1292 0.1275 0.029 Uiso 1 1 calc R . .
H10B_2 H 0.5257 0.0911 0.0936 0.029 Uiso 1 1 calc R . .
O1_2 O 0.52628(15) 0.21165(14) 0.10028(12) 0.0207(6) Uani 1 1 d . . .
O2_2 O 0.59209(15) 0.36021(16) 0.04477(13) 0.0239(6) Uani 1 1 d . . .
O3_2 O 0.59854(15) 0.44013(14) 0.18324(13) 0.0227(6) Uani 1 1 d . . .
O4_2 O 0.58130(15) 0.34166(14) 0.31193(13) 0.0214(6) Uani 1 1 d . . .
O5_2 O 0.60515(15) 0.18631(14) 0.25687(12) 0.0201(6) Uani 1 1 d . . .
Ni2_2 Ni 0.82494(3) 0.29732(3) 0.19685(2) 0.01314(12) Uani 1 1 d . . .
O6_2 O 0.70291(13) 0.30008(17) 0.20905(12) 0.0169(5) Uani 1 1 d D . .
H6C_2 H 0.6684(16) 0.3380(12) 0.1905(18) 0.025 Uiso 1 1 d D . .
H6D_2 H 0.6713(16) 0.2653(13) 0.2209(19) 0.025 Uiso 1 1 d D . .
O7_2 O 0.94385(13) 0.30403(15) 0.17945(12) 0.0145(5) Uani 1 1 d D . .
H7C_2 H 0.9831(14) 0.3227(16) 0.2165(13) 0.022 Uiso 1 1 d D . .
H7D_2 H 0.9684(16) 0.2667(14) 0.1619(16) 0.022 Uiso 1 1 d D . .
O8_2 O 0.77064(15) 0.32852(13) 0.08224(13) 0.0174(6) Uani 1 1 d D . .
H8C_2 H 0.7173(7) 0.3352(19) 0.0714(19) 0.026 Uiso 1 1 d D . .
H8D_2 H 0.7881(17) 0.3674(14) 0.0609(17) 0.026 Uiso 1 1 d D . .
O9_2 O 0.84520(16) 0.41476(13) 0.23538(12) 0.0178(6) Uani 1 1 d D . .
H9C_2 H 0.823(2) 0.4486(15) 0.2012(11) 0.027 Uiso 1 1 d D . .
H9D_2 H 0.845(2) 0.4347(17) 0.2778(8) 0.027 Uiso 1 1 d D . .
O10_2 O 0.87533(15) 0.26243(13) 0.31182(12) 0.0174(5) Uani 1 1 d D . .
H10C_2 H 0.868(2) 0.2962(12) 0.3447(14) 0.026 Uiso 1 1 d D . .
H10D_2 H 0.857(2) 0.2190(10) 0.3261(17) 0.026 Uiso 1 1 d D . .
O11_2 O 0.81775(16) 0.17736(13) 0.16732(13) 0.0178(6) Uani 1 1 d D . .
H11C_2 H 0.794(2) 0.1488(18) 0.1949(13) 0.027 Uiso 1 1 d D . .
H11D_2 H 0.796(2) 0.1580(18) 0.1219(8) 0.027 Uiso 1 1 d D . .
N1_2 N 0.83226(18) 0.42367(17) 0.43441(15) 0.0187(7) Uani 1 1 d . . .
O12_2 O 0.82564(16) 0.34914(14) 0.42229(13) 0.0229(6) Uani 1 1 d . . .
O13_2 O 0.81954(17) 0.45184(14) 0.49522(13) 0.0283(7) Uani 1 1 d . . .
O14_2 O 0.8515(2) 0.46865(15) 0.38672(14) 0.0359(8) Uani 1 1 d . . .
N2_2 N 0.7665(2) 0.08146(17) 0.33446(17) 0.0213(7) Uani 1 1 d . . .
O15_2 O 0.75994(15) 0.07455(13) 0.26381(13) 0.0216(6) Uani 1 1 d . . .
O16_2 O 0.72511(17) 0.03484(13) 0.36598(13) 0.0245(6) Uani 1 1 d . . .
O17_2 O 0.81441(18) 0.13406(15) 0.37561(14) 0.0306(7) Uani 1 1 d . . .
O18_2 O 0.7440(2) 0.11903(17) 0.02274(17) 0.0461(8) Uani 1 1 d D . .
H18C_2 H 0.7943(13) 0.105(2) 0.020(3) 0.069 Uiso 1 1 d D . .
H18D_2 H 0.719(2) 0.0733(13) 0.017(3) 0.069 Uiso 1 1 d D . .

loop_
_atom_site_aniso_label
_atom_site_aniso_U_11
_atom_site_aniso_U_22
_atom_site_aniso_U_33
_atom_site_aniso_U_23
_atom_site_aniso_U_13
_atom_site_aniso_U_12
C1_1 0.030(3) 0.038(2) 0.023(2) -0.0138(18) 0.0044(18) 0.003(2)
C2_1 0.016(2) 0.043(3) 0.0154(19) -0.0046(17) 0.0022(16) -0.0011(19)
C3_1 0.029(2) 0.034(2) 0.0212(19) 0.0081(18) 0.0104(17) 0.003(2)
C4_1 0.022(2) 0.026(2) 0.034(2) 0.0080(18) 0.0063(18) 0.0051(19)
C5_1 0.022(2) 0.018(2) 0.038(2) -0.0062(18) 0.013(2) 0.0011(19)
C6_1 0.023(2) 0.022(2) 0.031(2) -0.0071(18) 0.0128(18) -0.0049(18)
C7_1 0.014(2) 0.036(2) 0.0169(18) -0.0038(17) 0.0026(16) 0.0010(18)
C8_1 0.021(2) 0.037(2) 0.0175(19) 0.0050(17) 0.0093(17) 0.0038(19)
C9_1 0.027(3) 0.018(2) 0.037(2) 0.0060(19) 0.007(2) 0.002(2)
C10_1 0.024(2) 0.019(2) 0.042(2) -0.0033(19) 0.0042(19) 0.0053(18)
O1_1 0.0251(16) 0.0214(14) 0.0223(13) -0.0055(11) 0.0093(11) 0.0039(12)
O2_1 0.0167(15) 0.0337(17) 0.0213(13) -0.0021(11) 0.0022(11) 0.0001(12)
O3_1 0.0182(15) 0.0257(14) 0.0234(13) -0.0018(12) 0.0066(11) 0.0034(12)
O4_1 0.0172(15) 0.0233(14) 0.0223(13) -0.0017(11) 0.0034(11) -0.0024(12)
O5_1 0.0196(15) 0.0207(14) 0.0254(13) 0.0022(11) 0.0107(11) -0.0003(12)
Ni1_1 0.0129(3) 0.0138(2) 0.0132(2) -0.00014(19) 0.00474(18) -0.0007(2)
O6_1 0.0098(13) 0.0235(14) 0.0234(13) 0.0100(13) 0.0082(11) 0.0026(13)
O7_1 0.0109(13) 0.0191(14) 0.0148(11) -0.0047(11) 0.0049(10) 0.0002(12)
O8_1 0.0168(14) 0.0262(15) 0.0144(12) 0.0056(10) 0.0044(11) -0.0029(12)
O9_1 0.0227(15) 0.0169(13) 0.0163(12) -0.0007(11) 0.0103(11) 0.0011(11)
O10_1 0.0214(15) 0.0204(13) 0.0118(12) -0.0008(10) 0.0025(11) 0.0003(12)
O11_1 0.0325(17) 0.0126(12) 0.0181(12) 0.0009(10) 0.0087(12) -0.0038(11)
N1_1 0.0158(18) 0.0198(18) 0.0195(16) -0.0029(13) 0.0037(13) -0.0043(14)
O12_1 0.0344(17) 0.0212(15) 0.0211(13) 0.0004(11) 0.0058(12) 0.0109(13)
O13_1 0.0362(17) 0.0250(15) 0.0201(13) -0.0001(11) 0.0154(12) 0.0051(13)
O14_1 0.050(2) 0.0217(15) 0.0240(14) 0.0028(12) 0.0168(14) -0.0049(14)
N2_1 0.025(2) 0.0189(17) 0.0226(17) 0.0017(14) 0.0089(15) -0.0005(15)
O15_1 0.0270(16) 0.0218(14) 0.0170(13) 0.0026(10) 0.0097(11) 0.0020(12)
O16_1 0.0417(18) 0.0239(14) 0.0221(13) -0.0001(11) 0.0170(13) -0.0094(13)
O17_1 0.053(2) 0.0258(15) 0.0252(15) 0.0009(13) -0.0012(14) -0.0166(15)
O18_1 0.054(4) 0.026(2) 0.023(2) -0.0029(17) 0.012(2) -0.012(3)
O18'_1 0.054(4) 0.026(2) 0.023(2) -0.0029(17) 0.012(2) -0.012(3)
C1_2 0.026(2) 0.033(2) 0.0166(19) -0.0045(16) 0.0093(17) 0.0031(19)
C2_2 0.013(2) 0.036(3) 0.0153(17) 0.0011(16) -0.0019(15) -0.0054(18)
C3_2 0.032(3) 0.025(2) 0.027(2) 0.0080(17) 0.0023(18) -0.0041(19)
C4_2 0.020(2) 0.020(2) 0.032(2) 0.0049(17) 0.0039(17) 0.0027(18)
C5_2 0.013(2) 0.020(2) 0.040(2) -0.0062(18) 0.0133(18) 0.0007(18)
C6_2 0.018(2) 0.026(2) 0.028(2) -0.0128(17) 0.0074(17) -0.0035(18)
C7_2 0.023(2) 0.041(3) 0.0135(17) 0.0013(18) 0.0080(16) 0.005(2)
C8_2 0.033(3) 0.030(2) 0.021(2) 0.0030(18) 0.0113(18) -0.001(2)
C9_2 0.018(2) 0.015(2) 0.031(2) 0.0007(17) 0.0038(19) 0.0000(18)
C10_2 0.025(2) 0.015(2) 0.032(2) -0.0024(17) 0.0078(18) 0.0031(18)
O1_2 0.0251(15) 0.0210(13) 0.0179(13) -0.0009(10) 0.0094(11) 0.0036(12)
O2_2 0.0207(16) 0.0284(15) 0.0216(13) 0.0022(11) 0.0044(11) 0.0000(13)
O3_2 0.0201(15) 0.0236(14) 0.0239(13) 0.0000(11) 0.0053(11) 0.0043(12)
O4_2 0.0165(14) 0.0211(14) 0.0262(13) -0.0011(11) 0.0052(11) 0.0017(12)
O5_2 0.0207(15) 0.0200(13) 0.0215(13) 0.0009(11) 0.0091(11) 0.0004(12)
Ni2_2 0.0133(3) 0.0131(2) 0.0134(2) 0.0005(2) 0.00437(18) -0.0001(2)
O6_2 0.0100(13) 0.0195(12) 0.0222(12) 0.0080(13) 0.0063(10) 0.0023(13)
O7_2 0.0121(13) 0.0148(12) 0.0173(11) -0.0029(11) 0.0054(10) 0.0016(12)
O8_2 0.0137(14) 0.0222(14) 0.0165(12) 0.0065(10) 0.0043(11) 0.0010(11)
O9_2 0.0254(15) 0.0142(13) 0.0146(12) 0.0009(10) 0.0068(12) 0.0013(11)
O10_2 0.0187(14) 0.0144(12) 0.0173(13) 0.0010(10) 0.0021(11) -0.0028(12)
O11_2 0.0251(16) 0.0143(13) 0.0160(12) -0.0015(10) 0.0091(11) -0.0031(11)
N1_2 0.0198(19) 0.0207(18) 0.0156(15) 0.0016(13) 0.0051(13) -0.0014(15)
O12_2 0.0280(16) 0.0185(14) 0.0214(13) -0.0011(11) 0.0058(11) 0.0005(12)
O13_2 0.0461(19) 0.0231(15) 0.0182(13) -0.0022(11) 0.0132(13) 0.0006(13)
O14_2 0.067(2) 0.0225(15) 0.0243(15) -0.0020(12) 0.0222(15) -0.0154(15)
N2_2 0.027(2) 0.0141(16) 0.0233(18) 0.0024(13) 0.0087(15) 0.0047(15)
O15_2 0.0298(16) 0.0202(14) 0.0188(14) 0.0022(10) 0.0136(12) 0.0023(12)
O16_2 0.0373(17) 0.0167(13) 0.0232(13) 0.0002(11) 0.0145(12) -0.0089(12)
O17_2 0.0398(19) 0.0246(15) 0.0240(15) -0.0040(12) 0.0036(13) -0.0157(14)
O18_2 0.072(2) 0.0375(18) 0.0304(16) -0.0096(14) 0.0171(18) -0.0133(17)

loop_
_atom_type_symbol
_atom_type_description
_atom_type_scat_dispersion_real
_atom_type_scat_dispersion_imag
_atom_type_scat_source
C C 0.0033 0.0016 'International Tables Vol C Tables 4.2.6.8 and 6.1.1.4'
H H 0.0000 0.0000 'International Tables Vol C Tables 4.2.6.8 and 6.1.1.4'
N N 0.0061 0.0033 'International Tables Vol C Tables 4.2.6.8 and 6.1.1.4'
O O 0.0106 0.0060 'International Tables Vol C Tables 4.2.6.8 and 6.1.1.4'
Ni Ni 0.3393 1.1124 'International Tables Vol C Tables 4.2.6.8 and 6.1.1.4'

loop_
_geom_angle_atom_site_label_1
_geom_angle_atom_site_label_2
_geom_angle_atom_site_label_3
_geom_angle
_geom_angle_site_symmetry_1
_geom_angle_site_symmetry_3
_geom_angle_publ_flag
O1_1 C1_1 C2_1 107.9(3) . . no
O1_1 C1_1 H1A_1 110.1 . . no
C2_1 C1_1 H1A_1 110.1 . . no
O1_1 C1_1 H1B_1 110.1 . . no
C2_1 C1_1 H1B_1 110.1 . . no
H1A_1 C1_1 H1B_1 108.4 . . no
O2_1 C2_1 C1_1 109.8(3) . . no
O2_1 C2_1 H2A_1 109.7 . . no
C1_1 C2_1 H2A_1 109.7 . . no
O2_1 C2_1 H2B_1 109.7 . . no
C1_1 C2_1 H2B_1 109.7 . . no
H2A_1 C2_1 H2B_1 108.2 . . no
O2_1 C3_1 C4_1 112.4(3) . . no
O2_1 C3_1 H3A_1 109.1 . . no
C4_1 C3_1 H3A_1 109.1 . . no
O2_1 C3_1 H3B_1 109.1 . . no
C4_1 C3_1 H3B_1 109.1 . . no
H3A_1 C3_1 H3B_1 107.9 . . no
O3_1 C4_1 C3_1 108.3(3) . . no
O3_1 C4_1 H4A_1 110.0 . . no
C3_1 C4_1 H4A_1 110.0 . . no
O3_1 C4_1 H4B_1 110.0 . . no
C3_1 C4_1 H4B_1 110.0 . . no
H4A_1 C4_1 H4B_1 108.4 . . no
O3_1 C5_1 C6_1 109.1(3) . . no
O3_1 C5_1 H5A_1 109.9 . . no
C6_1 C5_1 H5A_1 109.9 . . no
O3_1 C5_1 H5B_1 109.9 . . no
C6_1 C5_1 H5B_1 109.9 . . no
H5A_1 C5_1 H5B_1 108.3 . . no
O4_1 C6_1 C5_1 108.0(3) . . no
O4_1 C6_1 H6A_1 110.1 . . no
C5_1 C6_1 H6A_1 110.1 . . no
O4_1 C6_1 H6B_1 110.1 . . no
C5_1 C6_1 H6B_1 110.1 . . no
H6A_1 C6_1 H6B_1 108.4 . . no
O4_1 C7_1 C8_1 108.1(3) . . no
O4_1 C7_1 H7A_1 110.1 . . no
C8_1 C7_1 H7A_1 110.1 . . no
O4_1 C7_1 H7B_1 110.1 . . no
C8_1 C7_1 H7B_1 110.1 . . no
H7A_1 C7_1 H7B_1 108.4 . . no
O5_1 C8_1 C7_1 108.4(3) . . no
O5_1 C8_1 H8A_1 110.0 . . no
C7_1 C8_1 H8A_1 110.0 . . no
O5_1 C8_1 H8B_1 110.0 . . no
C7_1 C8_1 H8B_1 110.0 . . no
H8A_1 C8_1 H8B_1 108.4 . . no
O5_1 C9_1 C10_1 107.1(3) . . no
O5_1 C9_1 H9A_1 110.3 . . no
C10_1 C9_1 H9A_1 110.3 . . no
O5_1 C9_1 H9B_1 110.3 . . no
C10_1 C9_1 H9B_1 110.3 . . no
H9A_1 C9_1 H9B_1 108.6 . . no
O1_1 C10_1 C9_1 107.8(3) . . no
O1_1 C10_1 H10A_1 110.1 . . no
C9_1 C10_1 H10A_1 110.1 . . no
O1_1 C10_1 H10B_1 110.1 . . no
C9_1 C10_1 H10B_1 110.2 . . no
H10A_1 C10_1 H10B_1 108.5 . . no
C1_1 O1_1 C10_1 113.0(3) . . no
C2_1 O2_1 C3_1 114.5(3) . . no
C4_1 O3_1 C5_1 112.3(3) . . no
C7_1 O4_1 C6_1 114.2(3) . . no
C9_1 O5_1 C8_1 113.5(3) . . no
O7_1 Ni1_1 O8_1 88.73(9) . . no
O7_1 Ni1_1 O6_1 173.70(11) . . no
O8_1 Ni1_1 O6_1 87.45(10) . . no
O7_1 Ni1_1 O11_1 90.22(10) . . no
O8_1 Ni1_1 O11_1 88.76(9) . . no
O6_1 Ni1_1 O11_1 94.70(11) . . no
O7_1 Ni1_1 O10_1 92.81(9) . . no
O8_1 Ni1_1 O10_1 176.28(10) . . no
O6_1 Ni1_1 O10_1 91.31(9) . . no
O11_1 Ni1_1 O10_1 87.85(9) . . no
O7_1 Ni1_1 O9_1 85.71(9) . . no
O8_1 Ni1_1 O9_1 94.50(9) . . no
O6_1 Ni1_1 O9_1 89.60(10) . . no
O11_1 Ni1_1 O9_1 174.72(10) . . no
O10_1 Ni1_1 O9_1 88.99(9) . . no
Ni1_1 O6_1 H6C_1 126(2) . . no
Ni1_1 O6_1 H6D_1 129(2) . . no
H6C_1 O6_1 H6D_1 104.0(15) . . no
Ni1_1 O7_1 H7C_1 116(2) . . no
Ni1_1 O7_1 H7D_1 125(2) . . no
H7C_1 O7_1 H7D_1 103.7(15) . . no
Ni1_1 O8_1 H8C_1 117(2) . . no
Ni1_1 O8_1 H8D_1 128(2) . . no
H8C_1 O8_1 H8D_1 105.1(15) . . no
Ni1_1 O9_1 H9C_1 106(2) . . no
Ni1_1 O9_1 H9D_1 122(2) . . no
H9C_1 O9_1 H9D_1 104.6(15) . . no
Ni1_1 O10_1 H10C_1 118(2) . . no
Ni1_1 O10_1 H10D_1 121(2) . . no
H10C_1 O10_1 H10D_1 102.9(15) . . no
Ni1_1 O11_1 H11C_1 114(2) . . no
Ni1_1 O11_1 H11D_1 127(2) . . no
H11C_1 O11_1 H11D_1 104.5(15) . . no
O12_1 N1_1 O14_1 120.9(3) . . no
O12_1 N1_1 O13_1 119.3(3) . . no
O14_1 N1_1 O13_1 119.8(3) . . no
O16_1 N2_1 O17_1 119.8(3) . . no
O16_1 N2_1 O15_1 119.7(3) . . no
O17_1 N2_1 O15_1 120.5(3) . . no
H18C_1 O18_1 H18D_1 103.7(16) . . no
H18C_1 O18'_1 H18D_1 97(4) . . no
O1_2 C1_2 C2_2 108.0(3) . . no
O1_2 C1_2 H1A_2 110.1 . . no
C2_2 C1_2 H1A_2 110.1 . . no
O1_2 C1_2 H1B_2 110.1 . . no
C2_2 C1_2 H1B_2 110.1 . . no
H1A_2 C1_2 H1B_2 108.4 . . no
O2_2 C2_2 C1_2 109.6(3) . . no
O2_2 C2_2 H2A_2 109.8 . . no
C1_2 C2_2 H2A_2 109.8 . . no
O2_2 C2_2 H2B_2 109.8 . . no
C1_2 C2_2 H2B_2 109.8 . . no
H2A_2 C2_2 H2B_2 108.2 . . no
O2_2 C3_2 C4_2 111.2(3) . . no
O2_2 C3_2 H3A_2 109.4 . . no
C4_2 C3_2 H3A_2 109.4 . . no
O2_2 C3_2 H3B_2 109.4 . . no
C4_2 C3_2 H3B_2 109.4 . . no
H3A_2 C3_2 H3B_2 108.0 . . no
O3_2 C4_2 C3_2 108.0(3) . . no
O3_2 C4_2 H4A_2 110.1 . . no
C3_2 C4_2 H4A_2 110.1 . . no
O3_2 C4_2 H4B_2 110.1 . . no
C3_2 C4_2 H4B_2 110.1 . . no
H4A_2 C4_2 H4B_2 108.4 . . no
O3_2 C5_2 C6_2 109.0(3) . . no
O3_2 C5_2 H5A_2 109.9 . . no
C6_2 C5_2 H5A_2 109.9 . . no
O3_2 C5_2 H5B_2 109.9 . . no
C6_2 C5_2 H5B_2 109.9 . . no
H5A_2 C5_2 H5B_2 108.3 . . no
O4_2 C6_2 C5_2 108.0(3) . . no
O4_2 C6_2 H6A_2 110.1 . . no
C5_2 C6_2 H6A_2 110.1 . . no
O4_2 C6_2 H6B_2 110.1 . . no
C5_2 C6_2 H6B_2 110.1 . . no
H6A_2 C6_2 H6B_2 108.4 . . no
O4_2 C7_2 C8_2 108.1(3) . . no
O4_2 C7_2 H7A_2 110.1 . . no
C8_2 C7_2 H7A_2 110.1 . . no
O4_2 C7_2 H7B_2 110.1 . . no
C8_2 C7_2 H7B_2 110.1 . . no
H7A_2 C7_2 H7B_2 108.4 . . no
O5_2 C8_2 C7_2 106.7(3) . . no
O5_2 C8_2 H8A_2 110.4 . . no
C7_2 C8_2 H8A_2 110.4 . . no
O5_2 C8_2 H8B_2 110.4 . . no
C7_2 C8_2 H8B_2 110.4 . . no
H8A_2 C8_2 H8B_2 108.6 . . no
O5_2 C9_2 C10_2 107.6(3) . . no
O5_2 C9_2 H9A_2 110.2 . . no
C10_2 C9_2 H9A_2 110.2 . . no
O5_2 C9_2 H9B_2 110.2 . . no
C10_2 C9_2 H9B_2 110.2 . . no
H9A_2 C9_2 H9B_2 108.5 . . no
O1_2 C10_2 C9_2 107.6(3) . . no
O1_2 C10_2 H10A_2 110.2 . . no
C9_2 C10_2 H10A_2 110.2 . . no
O1_2 C10_2 H10B_2 110.2 . . no
C9_2 C10_2 H10B_2 110.2 . . no
H10A_2 C10_2 H10B_2 108.5 . . no
C10_2 O1_2 C1_2 112.7(2) . . no
C2_2 O2_2 C3_2 113.0(3) . . no
C4_2 O3_2 C5_2 112.3(3) . . no
C6_2 O4_2 C7_2 115.6(3) . . no
C8_2 O5_2 C9_2 114.6(3) . . no
O7_2 Ni2_2 O11_2 90.04(10) . . no
O7_2 Ni2_2 O6_2 174.91(11) . . no
O11_2 Ni2_2 O6_2 93.60(10) . . no
O7_2 Ni2_2 O8_2 89.46(9) . . no
O11_2 Ni2_2 O8_2 90.50(9) . . no
O6_2 Ni2_2 O8_2 86.95(9) . . no
O7_2 Ni2_2 O9_2 86.07(10) . . no
O11_2 Ni2_2 O9_2 173.56(10) . . no
O6_2 Ni2_2 O9_2 90.61(10) . . no
O8_2 Ni2_2 O9_2 94.59(9) . . no
O7_2 Ni2_2 O10_2 92.43(9) . . no
O11_2 Ni2_2 O10_2 87.94(9) . . no
O6_2 Ni2_2 O10_2 91.26(9) . . no
O8_2 Ni2_2 O10_2 177.54(10) . . no
O9_2 Ni2_2 O10_2 87.10(9) . . no
Ni2_2 O6_2 H6C_2 122(2) . . no
Ni2_2 O6_2 H6D_2 134(2) . . no
H6C_2 O6_2 H6D_2 103.1(15) . . no
Ni2_2 O7_2 H7C_2 116(2) . . no
Ni2_2 O7_2 H7D_2 126(2) . . no
H7C_2 O7_2 H7D_2 103.4(15) . . no
Ni2_2 O8_2 H8C_2 113(2) . . no
Ni2_2 O8_2 H8D_2 123(2) . . no
H8C_2 O8_2 H8D_2 104.6(15) . . no
Ni2_2 O9_2 H9C_2 113(2) . . no
Ni2_2 O9_2 H9D_2 130(2) . . no
H9C_2 O9_2 H9D_2 106.7(16) . . no
Ni2_2 O10_2 H10C_2 114(2) . . no
Ni2_2 O10_2 H10D_2 118(2) . . no
H10C_2 O10_2 H10D_2 102.6(15) . . no
Ni2_2 O11_2 H11C_2 113(2) . . no
Ni2_2 O11_2 H11D_2 126(2) . . no
H11C_2 O11_2 H11D_2 102.6(15) . . no
O14_2 N1_2 O12_2 120.0(3) . . no
O14_2 N1_2 O13_2 120.7(3) . . no
O12_2 N1_2 O13_2 119.3(3) . . no
O15_2 N2_2 O16_2 119.8(3) . . no
O15_2 N2_2 O17_2 121.3(3) . . no
O16_2 N2_2 O17_2 118.8(3) . . no
H18C_2 O18_2 H18D_2 100.8(15) . . no

loop_
_geom_bond_atom_site_label_1
_geom_bond_atom_site_label_2
_geom_bond_distance
_geom_bond_site_symmetry_2
_geom_bond_publ_flag
C1_1 O1_1 1.424(4) . no
C1_1 C2_1 1.507(5) . no
C1_1 H1A_1 0.9900 . no
C1_1 H1B_1 0.9900 . no
C2_1 O2_1 1.429(4) . no
C2_1 H2A_1 0.9900 . no
C2_1 H2B_1 0.9900 . no
C3_1 O2_1 1.430(4) . no
C3_1 C4_1 1.503(5) . no
C3_1 H3A_1 0.9900 . no
C3_1 H3B_1 0.9900 . no
C4_1 O3_1 1.419(4) . no
C4_1 H4A_1 0.9900 . no
C4_1 H4B_1 0.9900 . no
C5_1 O3_1 1.423(4) . no
C5_1 C6_1 1.492(5) . no
C5_1 H5A_1 0.9900 . no
C5_1 H5B_1 0.9900 . no
C6_1 O4_1 1.438(4) . no
C6_1 H6A_1 0.9900 . no
C6_1 H6B_1 0.9900 . no
C7_1 O4_1 1.420(4) . no
C7_1 C8_1 1.502(5) . no
C7_1 H7A_1 0.9900 . no
C7_1 H7B_1 0.9900 . no
C8_1 O5_1 1.432(4) . no
C8_1 H8A_1 0.9900 . no
C8_1 H8B_1 0.9900 . no
C9_1 O5_1 1.426(4) . no
C9_1 C10_1 1.510(5) . no
C9_1 H9A_1 0.9900 . no
C9_1 H9B_1 0.9900 . no
C10_1 O1_1 1.437(4) . no
C10_1 H10A_1 0.9900 . no
C10_1 H10B_1 0.9900 . no
Ni1_1 O7_1 2.039(2) . no
Ni1_1 O8_1 2.044(2) . no
Ni1_1 O6_1 2.045(2) . no
Ni1_1 O11_1 2.048(2) . no
Ni1_1 O10_1 2.058(2) . no
Ni1_1 O9_1 2.071(2) . no
O6_1 H6C_1 0.837(10) . no
O6_1 H6D_1 0.837(10) . no
O7_1 H7C_1 0.833(10) . no
O7_1 H7D_1 0.842(10) . no
O8_1 H8C_1 0.828(10) . no
O8_1 H8D_1 0.837(10) . no
O9_1 H9C_1 0.836(10) . no
O9_1 H9D_1 0.836(10) . no
O10_1 H10C_1 0.844(10) . no
O10_1 H10D_1 0.846(10) . no
O11_1 H11C_1 0.830(10) . no
O11_1 H11D_1 0.841(10) . no
N1_1 O12_1 1.242(4) . no
N1_1 O14_1 1.246(3) . no
N1_1 O13_1 1.259(3) . no
N2_1 O16_1 1.244(3) . no
N2_1 O17_1 1.249(4) . no
N2_1 O15_1 1.249(3) . no
O18_1 H18C_1 0.839(10) . no
O18_1 H18D_1 0.842(10) . no
O18'_1 H18C_1 0.75(4) . no
O18'_1 H18D_1 1.00(3) . no
C1_2 O1_2 1.431(4) . no
C1_2 C2_2 1.501(5) . no
C1_2 H1A_2 0.9900 . no
C1_2 H1B_2 0.9900 . no
C2_2 O2_2 1.421(4) . no
C2_2 H2A_2 0.9900 . no
C2_2 H2B_2 0.9900 . no
C3_2 O2_2 1.439(4) . no
C3_2 C4_2 1.523(5) . no
C3_2 H3A_2 0.9900 . no
C3_2 H3B_2 0.9900 . no
C4_2 O3_2 1.414(4) . no
C4_2 H4A_2 0.9900 . no
C4_2 H4B_2 0.9900 . no
C5_2 O3_2 1.430(4) . no
C5_2 C6_2 1.488(5) . no
C5_2 H5A_2 0.9900 . no
C5_2 H5B_2 0.9900 . no
C6_2 O4_2 1.421(4) . no
C6_2 H6A_2 0.9900 . no
C6_2 H6B_2 0.9900 . no
C7_2 O4_2 1.437(4) . no
C7_2 C8_2 1.496(5) . no
C7_2 H7A_2 0.9900 . no
C7_2 H7B_2 0.9900 . no
C8_2 O5_2 1.427(4) . no
C8_2 H8A_2 0.9900 . no
C8_2 H8B_2 0.9900 . no
C9_2 O5_2 1.445(4) . no
C9_2 C10_2 1.505(5) . no
C9_2 H9A_2 0.9900 . no
C9_2 H9B_2 0.9900 . no
C10_2 O1_2 1.425(4) . no
C10_2 H10A_2 0.9900 . no
C10_2 H10B_2 0.9900 . no
Ni2_2 O7_2 2.038(2) . no
Ni2_2 O11_2 2.046(2) . no
Ni2_2 O6_2 2.048(2) . no
Ni2_2 O8_2 2.054(2) . no
Ni2_2 O9_2 2.054(2) . no
Ni2_2 O10_2 2.067(2) . no
O6_2 H6C_2 0.842(10) . no
O6_2 H6D_2 0.837(10) . no
O7_2 H7C_2 0.836(10) . no
O7_2 H7D_2 0.841(10) . no
O8_2 H8C_2 0.836(10) . no
O8_2 H8D_2 0.836(10) . no
O9_2 H9C_2 0.832(10) . no
O9_2 H9D_2 0.829(10) . no
O10_2 H10C_2 0.846(10) . no
O10_2 H10D_2 0.843(10) . no
O11_2 H11C_2 0.845(10) . no
O11_2 H11D_2 0.850(10) . no
N1_2 O14_2 1.235(3) . no
N1_2 O12_2 1.250(3) . no
N1_2 O13_2 1.252(3) . no
N2_2 O15_2 1.242(3) . no
N2_2 O16_2 1.254(3) . no
N2_2 O17_2 1.256(4) . no
O18_2 H18C_2 0.860(10) . no
O18_2 H18D_2 0.851(10) . no

loop_
_geom_hbond_atom_site_label_D
_geom_hbond_atom_site_label_H
_geom_hbond_atom_site_label_A
_geom_hbond_distance_DH
_geom_hbond_distance_HA
_geom_hbond_distance_DA
_geom_hbond_angle_DHA
_geom_hbond_site_symmetry_A
O6_1 H6C_1 O3_1 0.837(10) 2.043(11) 2.874(3) 172(3) .
O6_1 H6D_1 O5_1 0.837(10) 1.905(12) 2.730(3) 168(3) .
O7_1 H7C_1 O4_2 0.833(10) 1.929(11) 2.761(3) 177(3) .
O7_1 H7D_1 O1_2 0.842(10) 1.925(11) 2.761(3) 171(3) .
O8_1 H8C_1 O2_1 0.828(10) 2.019(11) 2.842(4) 172(3) .
O8_1 H8D_1 O13_2 0.837(10) 1.992(10) 2.829(3) 177(4) 3_454
O9_1 H9C_1 O16_1 0.836(10) 1.942(13) 2.760(3) 166(3) 4
O9_1 H9D_1 O14_1 0.836(10) 2.036(11) 2.862(3) 170(3) .
O10_1 H10C_1 O12_1 0.844(10) 1.912(13) 2.742(3) 168(3) .
O10_1 H10D_1 O17_1 0.846(10) 1.927(12) 2.766(3) 172(3) .
O11_1 H11C_1 O15_1 0.830(10) 1.963(11) 2.792(3) 177(4) .
O11_1 H11D_1 O18_1 0.841(10) 1.871(11) 2.706(5) 172(3) .
O6_2 H6C_2 O3_2 0.842(10) 2.016(15) 2.825(4) 161(3) .
O6_2 H6D_2 O5_2 0.837(10) 1.910(10) 2.745(3) 175(3) .
O7_2 H7C_2 O4_1 0.836(10) 1.936(10) 2.772(3) 177(3) 1_655
O7_2 H7D_2 O1_1 0.841(10) 1.899(11) 2.735(3) 173(3) 1_655
O8_2 H8C_2 O2_2 0.836(10) 1.991(11) 2.825(3) 176(3) .
O8_2 H8D_2 O13_1 0.836(10) 2.024(13) 2.843(3) 166(3) 3_554
O9_2 H9C_2 O16_2 0.832(10) 1.884(11) 2.711(3) 173(3) 4_655
O9_2 H9D_2 O14_2 0.829(10) 2.000(10) 2.823(3) 172(3) .
O10_2 H10C_2 O12_2 0.846(10) 1.919(14) 2.738(3) 163(3) .
O10_2 H10D_2 O17_2 0.843(10) 1.890(12) 2.722(3) 168(3) .
O11_2 H11C_2 O15_2 0.845(10) 1.929(11) 2.766(3) 170(4) .
O11_2 H11D_2 O18_2 0.850(10) 1.851(11) 2.700(4) 177(3) .
O18_2 H18D_2 O13_2 0.851(10) 2.094(14) 2.934(4) 169(4) 4_645

loop_
_geom_torsion_atom_site_label_1
_geom_torsion_atom_site_label_2
_geom_torsion_atom_site_label_3
_geom_torsion_atom_site_label_4
_geom_torsion
_geom_torsion_site_symmetry_1
_geom_torsion_site_symmetry_2
_geom_torsion_site_symmetry_3
_geom_torsion_site_symmetry_4
_geom_torsion_publ_flag
O1_1 C1_1 C2_1 O2_1 77.2(4) . . . . no
O2_1 C3_1 C4_1 O3_1 58.2(4) . . . . no
O3_1 C5_1 C6_1 O4_1 -71.6(4) . . . . no
O4_1 C7_1 C8_1 O5_1 66.0(4) . . . . no
O5_1 C9_1 C10_1 O1_1 -62.2(4) . . . . no
C2_1 C1_1 O1_1 C10_1 -170.8(3) . . . . no
C9_1 C10_1 O1_1 C1_1 175.6(3) . . . . no
C1_1 C2_1 O2_1 C3_1 -166.3(3) . . . . no
C4_1 C3_1 O2_1 C2_1 81.4(4) . . . . no
C3_1 C4_1 O3_1 C5_1 174.6(3) . . . . no
C6_1 C5_1 O3_1 C4_1 164.4(3) . . . . no
C8_1 C7_1 O4_1 C6_1 -169.7(3) . . . . no
C5_1 C6_1 O4_1 C7_1 162.1(3) . . . . no
C10_1 C9_1 O5_1 C8_1 167.9(3) . . . . no
C7_1 C8_1 O5_1 C9_1 -156.2(3) . . . . no
O1_2 C1_2 C2_2 O2_2 78.1(4) . . . . no
O2_2 C3_2 C4_2 O3_2 55.8(4) . . . . no
O3_2 C5_2 C6_2 O4_2 -74.2(4) . . . . no
O4_2 C7_2 C8_2 O5_2 68.9(3) . . . . no
O5_2 C9_2 C10_2 O1_2 -62.2(4) . . . . no
C9_2 C10_2 O1_2 C1_2 179.3(3) . . . . no
C2_2 C1_2 O1_2 C10_2 -166.1(3) . . . . no
C1_2 C2_2 O2_2 C3_2 -168.3(3) . . . . no
C4_2 C3_2 O2_2 C2_2 81.6(3) . . . . no
C3_2 C4_2 O3_2 C5_2 172.1(3) . . . . no
C6_2 C5_2 O3_2 C4_2 164.8(3) . . . . no
C5_2 C6_2 O4_2 C7_2 163.9(3) . . . . no
C8_2 C7_2 O4_2 C6_2 -164.8(3) . . . . no
C7_2 C8_2 O5_2 C9_2 -164.0(3) . . . . no
C10_2 C9_2 O5_2 C8_2 165.1(3) . . . . no
